data_1564339
loop_
_publ_author_name
'Chen, Qiu-Cheng'
'Fridman, Natalia'
'Tumanskii, Boris L.'
'Gross, Zeev'

_publ_section_title
;
 Chromophore-Supported Structural and Functional Model of Dinuclear Copper
 Enzymes, for Facilitating Mechanism of Action Studies
;
_journal_name_full 'Chemical Science'
_journal_paper_doi 10.1039/D1SC02593G
_journal_year 2021
_chemical_formula_moiety 'C57 H21 F20 N5 Pd, 3(C4 H8 O)'
_chemical_formula_sum 'C69 H45 F20 N5 O3 Pd'
_chemical_formula_weight 1478.50
_space_group_crystal_system triclinic
_space_group_IT_number 2
_space_group_name_Hall '-P 1'
_space_group_name_H-M_alt 'P -1'
_atom_sites_solution_hydrogens geom
_audit_block_doi 10.5517/ccdc.csd.cc24wl7w
_audit_creation_date 2020-02-16
_audit_creation_method
;
Olex2 1.3
(compiled 2019.11.21 svn.r41b79517 for OlexSys, GUI svn.r6003)
;
_audit_update_record
;
2020-03-25 deposited with the CCDC.	2021-08-09 downloaded from the CCDC.
;
_cell_angle_alpha 89.120(2)
_cell_angle_beta 86.471(2)
_cell_angle_gamma 86.785(2)
_cell_formula_units_Z 2
_cell_length_a 7.8433(2)
_cell_length_b 18.5899(5)
_cell_length_c 21.0630(5)
_cell_measurement_reflns_used 17859
_cell_measurement_temperature 100.01(10)
_cell_measurement_theta_max 79.0950
_cell_measurement_theta_min 4.7640
_cell_volume 3060.25(13)
_computing_cell_refinement 'CrysAlisPro 1.171.39.46 (Rigaku OD, 2018)'
_computing_data_collection 'CrysAlisPro 1.171.39.46 (Rigaku OD, 2018)'
_computing_data_reduction 'CrysAlisPro 1.171.39.46 (Rigaku OD, 2018)'
_computing_molecular_graphics 'Olex2 1.3 (Dolomanov et al., 2009)'
_computing_publication_material 'Olex2 1.3 (Dolomanov et al., 2009)'
_computing_structure_refinement 'SHELXL 2014/7 (Sheldrick, 2015)'
_diffrn_ambient_environment N~2~
_diffrn_ambient_temperature 100.01(10)
_diffrn_detector 'CCD plate'
_diffrn_measured_fraction_theta_full 0.998
_diffrn_measured_fraction_theta_max 0.997
_diffrn_measurement_details
;
List of Runs (angles in degrees, time in seconds):

  # Type    Start    End  Width  t~exp~   \w     \q     \k     \f   Frames
#--------------------------------------------------------------------------
  1  \w    -37.00  89.00   0.50   11.28    --    0.00  82.00 -90.00  252
  2  \w    -89.00  56.00   0.50   11.28    --    0.00 -19.00 -60.00  290
  3  \w    -35.00  89.00   0.50   11.28    --    0.00  77.00 150.00  248
  4  \w    -35.00  89.00   0.50   11.28    --    0.00  77.00 150.00  248
  5  \w     18.00 145.00   0.50   45.13    --  107.20 -82.00 -30.00  254
  6  \w     18.00 145.00   0.50   45.13    --  107.20 -82.00-180.00  254
  7  \w     18.00 143.00   0.50   45.13    --  107.20 -77.00 150.00  250
  8  \w     18.00 197.00   0.50   45.13    --  107.20  15.00 120.00  358
  9  \w     18.00 145.00   0.50   45.13    --  107.20 -82.00  90.00  254
 10  \w     18.00 145.00   0.50   45.13    --  107.20 -82.00-150.00  254
 11  \w     77.00 197.00   0.50   45.13    --  107.20  45.00-120.00  240
 12  \w     18.00 145.00   0.50   45.13    --  107.20 -82.00 -90.00  254
 13  \w     70.00 197.00   0.50   45.13    --  107.20  82.00 120.00  254
 14  \w     18.00 145.00   0.50   45.13    --  107.20 -82.00  30.00  254
 15  \w     77.00 197.00   0.50   45.13    --  107.20  61.00 -30.00  240
 16  \w     18.00 138.00   0.50   45.13    --  107.20 -61.00  30.00  240
 17  \w     77.00 179.00   0.50   45.13    --  107.20  45.00 -90.00  204
 18  \w     20.00 111.00   0.50   45.13    --  107.20 -30.00 -60.00  182
;
_diffrn_measurement_device 'four-circle diffractometer'
_diffrn_measurement_device_type 'XtaLAB AFC12 (RINC): Kappa dual home/near'
_diffrn_measurement_method '\w scans'
_diffrn_orient_matrix_type 'CrysAlisPro convention (1999,Acta A55,543-557)'
_diffrn_orient_matrix_UB_11 0.1599148000
_diffrn_orient_matrix_UB_12 -0.0008929000
_diffrn_orient_matrix_UB_13 -0.0463327000
_diffrn_orient_matrix_UB_21 -0.0374765000
_diffrn_orient_matrix_UB_22 0.0803880000
_diffrn_orient_matrix_UB_23 -0.0154646000
_diffrn_orient_matrix_UB_31 0.1089397000
_diffrn_orient_matrix_UB_32 0.0206682000
_diffrn_orient_matrix_UB_33 0.0546332000
_diffrn_radiation_monochromator mirror
_diffrn_radiation_probe x-ray
_diffrn_radiation_type 'Cu K\a'
_diffrn_radiation_wavelength 1.54184
_diffrn_reflns_av_R_equivalents 0.0591
_diffrn_reflns_av_unetI/netI 0.0434
_diffrn_reflns_Laue_measured_fraction_full 0.998
_diffrn_reflns_Laue_measured_fraction_max 0.997
_diffrn_reflns_limit_h_max 9
_diffrn_reflns_limit_h_min -9
_diffrn_reflns_limit_k_max 22
_diffrn_reflns_limit_k_min -22
_diffrn_reflns_limit_l_max 25
_diffrn_reflns_limit_l_min -25
_diffrn_reflns_number 47309
_diffrn_reflns_point_group_measured_fraction_full 0.998
_diffrn_reflns_point_group_measured_fraction_max 0.997
_diffrn_reflns_theta_full 67.684
_diffrn_reflns_theta_max 70.067
_diffrn_reflns_theta_min 4.206
_diffrn_source 'micro-focus sealed X-ray tube'
_diffrn_source_type 'Rigaku (Cu) X-ray Source'
_exptl_absorpt_coefficient_mu 3.475
_exptl_absorpt_correction_T_max 1.000
_exptl_absorpt_correction_T_min 0.863
_exptl_absorpt_correction_type gaussian
_exptl_absorpt_process_details
;
CrysAlisPro 1.171.39.46 (Rigaku Oxford Diffraction, 2018)
Numerical absorption correction based on gaussian integration over
			a multifaceted crystal model
Empirical absorption correction using spherical harmonics,
 implemented in SCALE3 ABSPACK scaling algorithm.
;
_exptl_crystal_colour yellow
_exptl_crystal_colour_primary yellow
_exptl_crystal_density_diffrn 1.605
_exptl_crystal_description needle
_exptl_crystal_F_000 1488
_exptl_crystal_size_max 0.075
_exptl_crystal_size_mid 0.029
_exptl_crystal_size_min 0.023
_refine_diff_density_max 1.428
_refine_diff_density_min -1.110
_refine_diff_density_rms 0.092
_refine_ls_extinction_method none
_refine_ls_goodness_of_fit_ref 1.131
_refine_ls_hydrogen_treatment constr
_refine_ls_matrix_type full
_refine_ls_number_parameters 929
_refine_ls_number_reflns 11605
_refine_ls_number_restraints 0
_refine_ls_restrained_S_all 1.131
_refine_ls_R_factor_all 0.0759
_refine_ls_R_factor_gt 0.0706
_refine_ls_shift/su_max 0.002
_refine_ls_shift/su_mean 0.000
_refine_ls_structure_factor_coef Fsqd
_refine_ls_weighting_details 'w=1/[\s^2^(Fo^2^)+(0.0858P)^2^+6.0371P] where P=(Fo^2^+2Fc^2^)/3'
_refine_ls_weighting_scheme calc
_refine_ls_wR_factor_gt 0.1806
_refine_ls_wR_factor_ref 0.1841
_reflns_Friedel_coverage 0.000
_reflns_number_gt 10505
_reflns_number_total 11605
_reflns_threshold_expression 'I > 2\s(I)'
_cod_data_source_file d1sc02593g2.cif
_cod_data_source_block zg11
_cod_database_code 1564339
_shelx_shelxl_version_number 2014/7
_chemical_oxdiff_formula C55H18F20N5Pd1
_chemical_oxdiff_usercomment 'vial 2 perfluorinated ether'
_shelx_space_group_comment
;
The symmetry employed for this shelxl refinement is uniquely defined
by the following loop, which should always be used as a source of
symmetry information in preference to the above space-group names.
They are only intended as comments.
;
_reflns_odcompleteness_completeness 99.69
_reflns_odcompleteness_iscentric 1
_reflns_odcompleteness_theta 69.95
_olex2_refinement_description
;
1. Fixed Uiso
 At 1.2 times of:
  All C(H) groups, All C(H,H) groups, All N(H) groups
2. Others
 Sof(Pd1A)=Sof(H1)=Sof(C49A)=Sof(H49C)=Sof(H49D)=Sof(C50A)=Sof(H50A)=Sof(C51A)=
 Sof(H51A)=Sof(C52A)=Sof(C53A)=Sof(H53A)=Sof(C54A)=Sof(H54A)=Sof(C55A)=
 Sof(H55A)=Sof(C56A)=Sof(H56A)=Sof(C57A)=Sof(H57A)=1-FVAR(1)
 Sof(Pd1)=Sof(H5)=Sof(C51)=Sof(H51)=Sof(C49)=Sof(H49A)=Sof(H49B)=Sof(C50)=
 Sof(H50)=Sof(C52)=Sof(C53)=Sof(H53)=Sof(C54)=Sof(H54)=Sof(C55)=Sof(H55)=
 Sof(C56)=Sof(H56)=Sof(C57)=Sof(H57)=FVAR(1)
3.a Secondary CH2 refined with riding coordinates:
 C58(H58A,H58B), C59(H59A,H59B), C60(H60A,H60B), C61(H61A,H61B), C62(H62A,
 H62B), C63(H63A,H63B), C64(H64A,H64B), C65(H65A,H65B), C66(H66A,H66B),
 C67(H67A,H67B), C68(H68A,H68B), C69(H69A,H69B)
3.b Aromatic/amide H refined with riding coordinates:
 N1(H1), N3(H3), N5(H5), C2(H2), C51(H51), C3(H3A), C7(H7), C8(H8), C12(H12),
 C13(H13), C17(H17), C18(H18), C22(H22), C23(H23), C50(H50), C50A(H50A),
 C51A(H51A), C53(H53), C53A(H53A), C54(H54), C54A(H54A), C55(H55), C55A(H55A),
 C56(H56), C56A(H56A), C57(H57), C57A(H57A)
3.c X=CH2 refined with riding coordinates:
 C49(H49A,H49B), C49A(H49C,H49D)
;
_olex2_submission_special_instructions 'No special instructions were received'
_oxdiff_exptl_absorpt_empirical_details
;
Empirical correction (ABSPACK) includes:
- Absorption correction using spherical harmonics
- Frame scaling
;
_oxdiff_exptl_absorpt_empirical_full_max 1.560
_oxdiff_exptl_absorpt_empirical_full_min 0.716

loop_
_space_group_symop_operation_xyz
'x, y, z'
'-x, -y, -z'

loop_
_atom_site_label
_atom_site_type_symbol
_atom_site_fract_x
_atom_site_fract_y
_atom_site_fract_z
_atom_site_U_iso_or_equiv
_atom_site_adp_type
_atom_site_occupancy
_atom_site_site_symmetry_order
_atom_site_calc_flag
_atom_site_refinement_flags_posn
_atom_site_refinement_flags_adp
_atom_site_refinement_flags_occupancy
_atom_site_disorder_assembly
_atom_site_disorder_group
Pd1 Pd 0.39710(5) 0.27992(2) 0.64113(2) 0.02907(14) Uani 0.7119(12) 1 d . . P A 1
Pd1A Pd 0.37162(13) 0.35050(6) 0.74445(5) 0.0322(4) Uani 0.2881(12) 1 d . . P A 2
F26 F 0.5762(3) 0.26679(15) 0.39298(11) 0.0438(6) Uani 1 1 d . . . . .
F27 F 0.5329(4) 0.26211(15) 0.26743(11) 0.0481(6) Uani 1 1 d . . . . .
F28 F 0.2133(4) 0.27468(16) 0.22437(12) 0.0583(8) Uani 1 1 d . . . . .
F29 F -0.0625(4) 0.29275(19) 0.30778(15) 0.0634(8) Uani 1 1 d . . . . .
F30 F -0.0218(3) 0.29620(16) 0.43318(13) 0.0510(7) Uani 1 1 d . . . . .
F32 F 0.4369(4) 0.02567(15) 0.65338(15) 0.0555(7) Uani 1 1 d . . . . .
F33 F 0.4268(5) -0.11259(17) 0.68793(17) 0.0748(10) Uani 1 1 d . . . . .
F34 F 0.1310(7) -0.16348(19) 0.7422(2) 0.1048(16) Uani 1 1 d . . . . .
F35 F -0.1529(6) -0.0738(2) 0.7584(2) 0.1025(15) Uani 1 1 d . . . . .
F36 F -0.1433(4) 0.06551(18) 0.72407(16) 0.0622(8) Uani 1 1 d . . . . .
F38 F 0.3789(4) 0.24194(16) 0.94280(15) 0.0560(7) Uani 1 1 d . . . . .
F39 F 0.3602(5) 0.14813(18) 1.04029(16) 0.0731(10) Uani 1 1 d . . . . .
F40 F 0.0770(5) 0.07086(17) 1.06186(15) 0.0706(9) Uani 1 1 d . . . . .
F41 F -0.1853(4) 0.08855(16) 0.98393(14) 0.0596(8) Uani 1 1 d . . . . .
F42 F -0.1702(3) 0.18352(15) 0.88743(13) 0.0480(6) Uani 1 1 d . . . . .
F44 F 0.5453(4) 0.59399(16) 0.82500(14) 0.0524(7) Uani 1 1 d . . . . .
F45 F 0.5294(4) 0.72382(18) 0.88077(15) 0.0648(9) Uani 1 1 d . . . . .
F46 F 0.2246(5) 0.78720(16) 0.92088(15) 0.0671(9) Uani 1 1 d . . . . .
F47 F -0.0674(4) 0.71796(17) 0.90890(15) 0.0623(8) Uani 1 1 d . . . . .
F48 F -0.0546(4) 0.58829(16) 0.85394(14) 0.0512(7) Uani 1 1 d . . . . .
N1 N 0.3197(4) 0.36310(18) 0.57823(15) 0.0318(7) Uani 1 1 d . . . . .
H1 H 0.3211 0.3315 0.6098 0.038 Uiso 0.2881(12) 1 calc R U P A 2
N2 N 0.2567(5) 0.21245(19) 0.58643(16) 0.0353(7) Uani 1 1 d . . . . .
N3 N 0.1068(4) 0.18102(18) 0.77372(15) 0.0321(7) Uani 1 1 d . . . . .
H3 H 0.1261 0.1418 0.7967 0.039 Uiso 1 1 calc R U . . .
N4 N 0.2003(5) 0.3873(2) 0.81943(17) 0.0385(8) Uani 1 1 d . . . . .
N5 N 0.2889(4) 0.45600(19) 0.70162(16) 0.0347(7) Uani 1 1 d . . . . .
H5 H 0.2748 0.4114 0.7145 0.042 Uiso 0.7119(12) 1 calc R U P A 1
C1 C 0.3232(5) 0.4347(2) 0.58345(19) 0.0325(8) Uani 1 1 d . . . . .
C2 C 0.3226(6) 0.4680(2) 0.5225(2) 0.0362(9) Uani 1 1 d . . . . .
H2 H 0.3261 0.5181 0.5135 0.043 Uiso 1 1 calc R U . . .
C51 C 0.5761(9) 0.3308(4) 0.6998(4) 0.0355(16) Uani 0.7119(12) 1 d . . P A 1
H51 H 0.4733 0.3446 0.7237 0.043 Uiso 0.7119(12) 1 calc R U P A 1
C3 C 0.3158(6) 0.4144(2) 0.4794(2) 0.0363(9) Uani 1 1 d . . . . .
H3A H 0.3130 0.4203 0.4346 0.044 Uiso 1 1 calc R U . . .
C4 C 0.3136(5) 0.3477(2) 0.51433(18) 0.0323(8) Uani 1 1 d . . . . .
C5 C 0.2954(5) 0.2799(2) 0.48804(19) 0.0348(9) Uani 1 1 d . . . . .
C6 C 0.2691(6) 0.2155(2) 0.52114(19) 0.0360(9) Uani 1 1 d . . . . .
C7 C 0.2356(6) 0.1468(2) 0.4975(2) 0.0423(10) Uani 1 1 d . . . . .
H7 H 0.2374 0.1341 0.4539 0.051 Uiso 1 1 calc R U . . .
C8 C 0.2005(6) 0.1027(2) 0.5476(2) 0.0422(10) Uani 1 1 d . . . . .
H8 H 0.1761 0.0533 0.5463 0.051 Uiso 1 1 calc R U . . .
C9 C 0.2076(6) 0.1455(2) 0.6034(2) 0.0356(9) Uani 1 1 d . . . . .
C10 C 0.1514(5) 0.1274(2) 0.6668(2) 0.0347(9) Uani 1 1 d . . . . .
C11 C 0.0997(5) 0.1834(2) 0.70837(19) 0.0329(8) Uani 1 1 d . . . . .
C12 C 0.0441(5) 0.2552(2) 0.69195(19) 0.0331(8) Uani 1 1 d . . . . .
H12 H 0.0212 0.2723 0.6504 0.040 Uiso 1 1 calc R U . . .
C13 C 0.0294(5) 0.2951(2) 0.7454(2) 0.0337(8) Uani 1 1 d . . . . .
H13 H -0.0076 0.3446 0.7480 0.040 Uiso 1 1 calc R U . . .
C14 C 0.0790(5) 0.2500(2) 0.7975(2) 0.0340(8) Uani 1 1 d . . . . .
C15 C 0.1113(5) 0.2710(2) 0.8587(2) 0.0353(9) Uani 1 1 d . . . . .
C16 C 0.1527(6) 0.3431(2) 0.8687(2) 0.0366(9) Uani 1 1 d . . . . .
C17 C 0.1409(6) 0.3822(2) 0.9277(2) 0.0410(10) Uani 1 1 d . . . . .
H17 H 0.1145 0.3633 0.9691 0.049 Uiso 1 1 calc R U . . .
C18 C 0.1749(6) 0.4513(2) 0.9124(2) 0.0402(10) Uani 1 1 d . . . . .
H18 H 0.1741 0.4904 0.9409 0.048 Uiso 1 1 calc R U . . .
C19 C 0.2126(5) 0.4540(2) 0.8442(2) 0.0359(9) Uani 1 1 d . . . . .
C20 C 0.2503(5) 0.5143(2) 0.8072(2) 0.0366(9) Uani 1 1 d . . . . .
C21 C 0.2843(5) 0.5148(2) 0.7404(2) 0.0356(9) Uani 1 1 d . . . . .
C22 C 0.3125(6) 0.5760(2) 0.7010(2) 0.0363(9) Uani 1 1 d . . . . .
H22 H 0.3159 0.6242 0.7148 0.044 Uiso 1 1 calc R U . . .
C23 C 0.3342(6) 0.5529(2) 0.6393(2) 0.0397(9) Uani 1 1 d . . . . .
H23 H 0.3556 0.5822 0.6026 0.048 Uiso 1 1 calc R U . . .
C24 C 0.3188(5) 0.4775(2) 0.64044(19) 0.0327(8) Uani 1 1 d . . . . .
C25 C 0.2779(6) 0.2789(2) 0.41735(19) 0.0347(9) Uani 1 1 d . . . . .
C26 C 0.4168(6) 0.2720(2) 0.37370(19) 0.0359(9) Uani 1 1 d . . . . .
C27 C 0.3954(6) 0.2698(2) 0.30810(19) 0.0388(10) Uani 1 1 d . . . . .
C28 C 0.2356(7) 0.2763(2) 0.2865(2) 0.0451(11) Uani 1 1 d . . . . .
C29 C 0.0952(7) 0.2853(3) 0.3287(2) 0.0452(11) Uani 1 1 d . . . . .
C30 C 0.1184(6) 0.2863(2) 0.3935(2) 0.0407(10) Uani 1 1 d . . . . .
C31 C 0.1471(6) 0.0509(2) 0.6870(2) 0.0384(9) Uani 1 1 d . . . . .
C32 C 0.2892(7) 0.0030(3) 0.6782(2) 0.0445(10) Uani 1 1 d . . . . .
C33 C 0.2846(9) -0.0686(3) 0.6958(3) 0.0589(14) Uani 1 1 d . . . . .
C34 C 0.1357(10) -0.0950(3) 0.7239(3) 0.0703(18) Uani 1 1 d . . . . .
C35 C -0.0064(9) -0.0496(3) 0.7322(3) 0.0666(16) Uani 1 1 d . . . . .
C36 C 0.0003(7) 0.0229(3) 0.7151(2) 0.0512(12) Uani 1 1 d . . . . .
C37 C 0.1027(6) 0.2179(2) 0.91198(19) 0.0361(9) Uani 1 1 d . . . . .
C38 C 0.2365(6) 0.2065(2) 0.9526(2) 0.0430(10) Uani 1 1 d . . . . .
C39 C 0.2279(7) 0.1576(3) 1.0024(2) 0.0512(12) Uani 1 1 d . . . . .
C40 C 0.0873(8) 0.1174(3) 1.0130(2) 0.0516(12) Uani 1 1 d . . . . .
C41 C -0.0464(7) 0.1266(3) 0.9739(2) 0.0472(11) Uani 1 1 d . . . . .
C42 C -0.0361(6) 0.1762(2) 0.9241(2) 0.0406(10) Uani 1 1 d . . . . .
C43 C 0.2460(6) 0.5866(2) 0.83837(19) 0.0378(9) Uani 1 1 d . . . . .
C44 C 0.3914(6) 0.6228(3) 0.8457(2) 0.0429(10) Uani 1 1 d . . . . .
C45 C 0.3869(7) 0.6904(3) 0.8738(2) 0.0469(11) Uani 1 1 d . . . . .
C46 C 0.2303(7) 0.7219(3) 0.8944(2) 0.0494(12) Uani 1 1 d . . . . .
C47 C 0.0830(7) 0.6870(3) 0.8882(2) 0.0481(11) Uani 1 1 d . . . . .
C48 C 0.0928(6) 0.6201(2) 0.8601(2) 0.0405(10) Uani 1 1 d . . . . .
C49 C 0.4956(8) 0.2068(3) 0.7111(3) 0.0360(12) Uani 0.7119(12) 1 d . . P A 1
H49A H 0.3872 0.2235 0.7294 0.043 Uiso 0.7119(12) 1 calc R U P A 1
H49B H 0.5214 0.1566 0.7060 0.043 Uiso 0.7119(12) 1 calc R U P A 1
C49A C 0.4773(19) 0.2454(8) 0.7724(7) 0.036(3) Uiso 0.2881(12) 1 d . . P A 2
H49C H 0.3788 0.2364 0.7503 0.043 Uiso 0.2881(12) 1 calc R U P A 2
H49D H 0.4898 0.2257 0.8139 0.043 Uiso 0.2881(12) 1 calc R U P A 2
C50 C 0.6184(7) 0.2565(3) 0.6915(3) 0.0327(12) Uani 0.7119(12) 1 d . . P A 1
H50 H 0.7272 0.2403 0.6732 0.039 Uiso 0.7119(12) 1 calc R U P A 1
C50A C 0.6078(19) 0.2888(8) 0.7431(7) 0.035(3) Uiso 0.2881(12) 1 d . . P A 2
H50A H 0.7085 0.2994 0.7632 0.042 Uiso 0.2881(12) 1 calc R U P A 2
C51A C 0.571(3) 0.3143(10) 0.6814(9) 0.032(5) Uiso 0.2881(12) 1 d . . P A 2
H51A H 0.4793 0.2985 0.6587 0.039 Uiso 0.2881(12) 1 calc R U P A 2
C52 C 0.6823(9) 0.3875(4) 0.6733(4) 0.0329(15) Uani 0.7119(12) 1 d . . P A 1
C52A C 0.695(3) 0.3699(12) 0.6550(11) 0.037(6) Uiso 0.2881(12) 1 d . . P A 2
C53 C 0.7780(10) 0.3814(5) 0.6159(5) 0.0408(19) Uani 0.7119(12) 1 d . . P A 1
H53 H 0.7662 0.3401 0.5908 0.049 Uiso 0.7119(12) 1 calc R U P A 1
C53A C 0.767(3) 0.3675(13) 0.5968(11) 0.042(7) Uiso 0.2881(12) 1 d . . P A 2
H53A H 0.7385 0.3280 0.5721 0.051 Uiso 0.2881(12) 1 calc R U P A 2
C54 C 0.8898(9) 0.4321(5) 0.5930(5) 0.0467(18) Uani 0.7119(12) 1 d . . P A 1
H54 H 0.9531 0.4264 0.5533 0.056 Uiso 0.7119(12) 1 calc R U P A 1
C54A C 0.873(4) 0.4115(17) 0.5678(15) 0.073(9) Uiso 0.2881(12) 1 d . . P A 2
H54A H 0.9172 0.4046 0.5252 0.088 Uiso 0.2881(12) 1 calc R U P A 2
C55 C 0.9056(10) 0.4931(4) 0.6315(7) 0.054(2) Uani 0.7119(12) 1 d . . P A 1
H55 H 0.9825 0.5288 0.6182 0.065 Uiso 0.7119(12) 1 calc R U P A 1
C55A C 0.916(4) 0.472(2) 0.6061(14) 0.059(8) Uiso 0.2881(12) 1 d . . P A 2
H55A H 0.9981 0.5035 0.5884 0.071 Uiso 0.2881(12) 1 calc R U P A 2
C56 C 0.8078(11) 0.5004(4) 0.6890(6) 0.052(2) Uani 0.7119(12) 1 d . . P A 1
H56 H 0.8185 0.5413 0.7146 0.063 Uiso 0.7119(12) 1 calc R U P A 1
C56A C 0.846(4) 0.4848(15) 0.6660(14) 0.053(7) Uiso 0.2881(12) 1 d . . P A 2
H56A H 0.8698 0.5258 0.6895 0.063 Uiso 0.2881(12) 1 calc R U P A 2
C57 C 0.6971(12) 0.4493(4) 0.7088(5) 0.0452(18) Uani 0.7119(12) 1 d . . P A 1
H57 H 0.6290 0.4560 0.7473 0.054 Uiso 0.7119(12) 1 calc R U P A 1
C57A C 0.729(3) 0.4303(15) 0.6911(11) 0.041(6) Uiso 0.2881(12) 1 d . . P A 2
H57A H 0.6754 0.4359 0.7326 0.050 Uiso 0.2881(12) 1 calc R U P A 2
O1 O 0.3122(5) 0.07291(19) 0.83597(17) 0.0542(9) Uani 1 1 d . . . . .
C58 C 0.4928(8) 0.0737(4) 0.8381(4) 0.082(2) Uani 1 1 d . . . . .
H58A H 0.5250 0.1192 0.8567 0.099 Uiso 1 1 calc R U . . .
H58B H 0.5484 0.0693 0.7948 0.099 Uiso 1 1 calc R U . . .
C59 C 0.5472(10) 0.0109(5) 0.8786(5) 0.097(3) Uani 1 1 d . . . . .
H59A H 0.6607 -0.0103 0.8633 0.117 Uiso 1 1 calc R U . . .
H59B H 0.5515 0.0249 0.9236 0.117 Uiso 1 1 calc R U . . .
C60 C 0.4111(10) -0.0399(4) 0.8708(4) 0.087(2) Uani 1 1 d . . . . .
H60A H 0.4340 -0.0685 0.8316 0.105 Uiso 1 1 calc R U . . .
H60B H 0.3997 -0.0731 0.9079 0.105 Uiso 1 1 calc R U . . .
C61 C 0.2569(8) 0.0087(3) 0.8666(3) 0.0563(13) Uani 1 1 d . . . . .
H61A H 0.1717 -0.0136 0.8415 0.068 Uiso 1 1 calc R U . . .
H61B H 0.2042 0.0194 0.9096 0.068 Uiso 1 1 calc R U . . .
O2 O 0.7173(6) 0.4178(2) 0.98816(16) 0.0626(10) Uani 1 1 d . . . . .
C62 C 0.6981(9) 0.4746(3) 0.9422(3) 0.0651(15) Uani 1 1 d . . . . .
H62A H 0.7894 0.5089 0.9448 0.078 Uiso 1 1 calc R U . . .
H62B H 0.5857 0.5011 0.9494 0.078 Uiso 1 1 calc R U . . .
C63 C 0.7111(8) 0.4384(3) 0.8785(2) 0.0595(14) Uani 1 1 d . . . . .
H63A H 0.6403 0.4653 0.8478 0.071 Uiso 1 1 calc R U . . .
H63B H 0.8312 0.4341 0.8609 0.071 Uiso 1 1 calc R U . . .
C64 C 0.6441(7) 0.3652(3) 0.8933(3) 0.0580(14) Uani 1 1 d . . . . .
H64A H 0.5242 0.3634 0.8815 0.070 Uiso 1 1 calc R U . . .
H64B H 0.7147 0.3272 0.8701 0.070 Uiso 1 1 calc R U . . .
C65 C 0.6557(11) 0.3558(4) 0.9639(3) 0.077(2) Uani 1 1 d . . . . .
H65A H 0.5413 0.3473 0.9842 0.093 Uiso 1 1 calc R U . . .
H65B H 0.7335 0.3137 0.9730 0.093 Uiso 1 1 calc R U . . .
O3 O 0.8289(6) 0.0687(2) 0.47633(19) 0.0626(10) Uani 1 1 d . . . . .
C66 C 0.7675(9) 0.1374(3) 0.4593(3) 0.0616(14) Uani 1 1 d . . . . .
H66A H 0.6529 0.1358 0.4423 0.074 Uiso 1 1 calc R U . . .
H66B H 0.8458 0.1587 0.4263 0.074 Uiso 1 1 calc R U . . .
C67 C 0.7583(7) 0.1815(3) 0.5201(2) 0.0494(11) Uani 1 1 d . . . . .
H67A H 0.8693 0.2021 0.5269 0.059 Uiso 1 1 calc R U . . .
H67B H 0.6681 0.2209 0.5192 0.059 Uiso 1 1 calc R U . . .
C68 C 0.7142(8) 0.1250(3) 0.5707(3) 0.0551(12) Uani 1 1 d . . . . .
H68A H 0.7848 0.1290 0.6078 0.066 Uiso 1 1 calc R U . . .
H68B H 0.5919 0.1305 0.5854 0.066 Uiso 1 1 calc R U . . .
C69 C 0.7533(9) 0.0532(3) 0.5380(3) 0.0661(15) Uani 1 1 d . . . . .
H69A H 0.8334 0.0224 0.5626 0.079 Uiso 1 1 calc R U . . .
H69B H 0.6469 0.0277 0.5346 0.079 Uiso 1 1 calc R U . . .

loop_
_atom_site_aniso_label
_atom_site_aniso_U_11
_atom_site_aniso_U_22
_atom_site_aniso_U_33
_atom_site_aniso_U_23
_atom_site_aniso_U_13
_atom_site_aniso_U_12
Pd1 0.0322(2) 0.0318(2) 0.0234(2) 0.00144(14) -0.00355(15) -0.00205(15)
Pd1A 0.0345(6) 0.0345(6) 0.0278(5) -0.0007(4) -0.0031(4) -0.0013(4)
F26 0.0441(14) 0.0557(16) 0.0318(13) 0.0021(11) -0.0033(10) -0.0041(12)
F27 0.0686(18) 0.0476(15) 0.0272(12) 0.0011(10) 0.0055(12) -0.0038(13)
F28 0.091(2) 0.0599(18) 0.0256(13) -0.0055(12) -0.0176(13) 0.0024(16)
F29 0.0629(19) 0.079(2) 0.0509(17) -0.0113(15) -0.0283(15) 0.0080(16)
F30 0.0447(15) 0.0680(18) 0.0405(14) -0.0067(13) -0.0047(11) 0.0007(13)
F32 0.0588(17) 0.0467(16) 0.0585(18) 0.0093(13) 0.0033(14) 0.0074(13)
F33 0.111(3) 0.0421(17) 0.068(2) 0.0016(15) -0.0067(19) 0.0197(18)
F34 0.170(5) 0.0356(18) 0.108(3) 0.0137(19) 0.009(3) -0.016(2)
F35 0.112(3) 0.071(3) 0.125(4) 0.020(2) 0.019(3) -0.044(2)
F36 0.0541(17) 0.065(2) 0.068(2) 0.0073(15) 0.0043(15) -0.0168(15)
F38 0.0580(17) 0.0539(17) 0.0585(18) 0.0030(13) -0.0227(14) -0.0062(14)
F39 0.101(3) 0.062(2) 0.059(2) 0.0062(15) -0.0425(19) 0.0074(18)
F40 0.113(3) 0.0528(18) 0.0451(17) 0.0141(14) -0.0098(17) 0.0014(18)
F41 0.074(2) 0.0536(17) 0.0503(17) 0.0070(13) 0.0107(15) -0.0118(15)
F42 0.0431(14) 0.0570(16) 0.0445(15) 0.0065(12) -0.0040(11) -0.0075(12)
F44 0.0485(15) 0.0544(17) 0.0547(17) -0.0193(13) 0.0022(13) -0.0080(13)
F45 0.074(2) 0.0637(19) 0.0585(18) -0.0267(15) 0.0101(15) -0.0296(16)
F46 0.098(2) 0.0463(17) 0.0557(18) -0.0249(14) 0.0162(17) -0.0118(16)
F47 0.070(2) 0.0560(18) 0.0583(18) -0.0171(14) 0.0115(15) 0.0093(15)
F48 0.0464(15) 0.0544(16) 0.0520(16) -0.0065(13) 0.0039(12) -0.0025(12)
N1 0.0377(18) 0.0319(17) 0.0261(16) 0.0022(13) -0.0050(13) -0.0011(14)
N2 0.0447(19) 0.0360(18) 0.0257(16) 0.0007(13) -0.0023(14) -0.0064(15)
N3 0.0368(18) 0.0318(17) 0.0280(17) 0.0044(13) -0.0016(13) -0.0052(14)
N4 0.0380(19) 0.041(2) 0.0365(19) -0.0038(15) 0.0048(15) -0.0069(15)
N5 0.0402(19) 0.0331(18) 0.0309(17) -0.0032(14) 0.0008(14) -0.0057(14)
C1 0.0299(19) 0.040(2) 0.0282(19) 0.0014(16) -0.0023(15) -0.0049(16)
C2 0.043(2) 0.033(2) 0.033(2) 0.0012(16) -0.0007(17) -0.0085(17)
C51 0.035(4) 0.039(4) 0.035(4) -0.008(3) -0.019(3) -0.007(3)
C3 0.042(2) 0.039(2) 0.028(2) 0.0032(16) -0.0004(17) -0.0069(18)
C4 0.034(2) 0.038(2) 0.0257(19) 0.0046(16) -0.0060(15) -0.0025(16)
C5 0.038(2) 0.039(2) 0.028(2) 0.0007(16) -0.0019(16) -0.0028(17)
C6 0.047(2) 0.036(2) 0.0262(19) -0.0016(16) -0.0052(17) 0.0000(18)
C7 0.060(3) 0.041(2) 0.026(2) -0.0011(17) -0.0032(19) -0.005(2)
C8 0.059(3) 0.034(2) 0.035(2) -0.0017(17) -0.010(2) -0.005(2)
C9 0.041(2) 0.033(2) 0.034(2) 0.0003(16) -0.0074(17) -0.0043(17)
C10 0.037(2) 0.037(2) 0.032(2) 0.0027(16) -0.0082(16) -0.0036(17)
C11 0.033(2) 0.039(2) 0.0280(19) 0.0021(16) -0.0048(16) -0.0047(16)
C12 0.0302(19) 0.038(2) 0.031(2) 0.0063(16) -0.0034(16) -0.0034(16)
C13 0.031(2) 0.035(2) 0.036(2) 0.0023(16) -0.0072(16) -0.0024(16)
C14 0.033(2) 0.033(2) 0.035(2) 0.0024(16) -0.0001(16) -0.0037(16)
C15 0.036(2) 0.038(2) 0.032(2) 0.0006(16) 0.0000(16) 0.0021(17)
C16 0.040(2) 0.038(2) 0.032(2) -0.0022(17) -0.0021(17) 0.0019(17)
C17 0.054(3) 0.043(2) 0.026(2) -0.0015(17) -0.0027(18) 0.002(2)
C18 0.053(3) 0.039(2) 0.028(2) -0.0057(17) -0.0048(18) 0.0040(19)
C19 0.038(2) 0.038(2) 0.032(2) -0.0056(17) -0.0037(17) -0.0041(17)
C20 0.038(2) 0.036(2) 0.036(2) -0.0046(17) -0.0023(17) -0.0048(17)
C21 0.040(2) 0.033(2) 0.034(2) -0.0030(16) 0.0004(17) -0.0023(17)
C22 0.044(2) 0.032(2) 0.033(2) -0.0015(16) -0.0025(17) -0.0024(17)
C23 0.047(2) 0.039(2) 0.033(2) 0.0019(17) -0.0061(18) -0.0024(19)
C24 0.034(2) 0.036(2) 0.0281(19) -0.0023(16) -0.0008(16) -0.0014(16)
C25 0.046(2) 0.032(2) 0.0268(19) -0.0006(15) -0.0036(17) -0.0025(17)
C26 0.045(2) 0.035(2) 0.027(2) 0.0025(16) -0.0042(17) -0.0037(18)
C27 0.059(3) 0.032(2) 0.0248(19) -0.0010(15) 0.0014(18) -0.0028(19)
C28 0.072(3) 0.036(2) 0.028(2) -0.0009(17) -0.011(2) 0.000(2)
C29 0.057(3) 0.042(2) 0.037(2) -0.0034(19) -0.016(2) 0.002(2)
C30 0.046(2) 0.041(2) 0.035(2) -0.0025(18) -0.0041(19) -0.0020(19)
C31 0.055(3) 0.035(2) 0.027(2) 0.0002(16) -0.0088(18) -0.0091(19)
C32 0.059(3) 0.039(2) 0.037(2) -0.0002(18) -0.009(2) -0.001(2)
C33 0.098(4) 0.034(2) 0.044(3) -0.005(2) -0.009(3) 0.004(3)
C34 0.121(6) 0.031(3) 0.061(3) 0.001(2) -0.001(4) -0.018(3)
C35 0.095(5) 0.051(3) 0.056(3) 0.006(3) 0.002(3) -0.031(3)
C36 0.062(3) 0.049(3) 0.044(3) -0.001(2) -0.007(2) -0.015(2)
C37 0.045(2) 0.034(2) 0.028(2) -0.0042(16) -0.0024(17) 0.0022(18)
C38 0.053(3) 0.041(2) 0.035(2) -0.0046(18) -0.010(2) 0.002(2)
C39 0.074(3) 0.044(3) 0.037(2) -0.002(2) -0.018(2) 0.011(2)
C40 0.082(4) 0.042(3) 0.030(2) 0.0035(19) -0.005(2) 0.004(2)
C41 0.066(3) 0.038(2) 0.036(2) -0.0017(18) 0.006(2) -0.002(2)
C42 0.048(2) 0.042(2) 0.030(2) -0.0015(17) -0.0004(18) 0.0058(19)
C43 0.047(2) 0.039(2) 0.027(2) -0.0025(16) 0.0015(17) -0.0052(18)
C44 0.050(3) 0.043(2) 0.036(2) -0.0068(18) 0.0036(19) -0.006(2)
C45 0.061(3) 0.049(3) 0.032(2) -0.0088(19) 0.003(2) -0.014(2)
C46 0.075(3) 0.041(3) 0.031(2) -0.0102(18) 0.008(2) -0.006(2)
C47 0.063(3) 0.043(3) 0.037(2) -0.0058(19) 0.006(2) 0.004(2)
C48 0.048(2) 0.041(2) 0.032(2) -0.0024(17) 0.0013(18) -0.0041(19)
C49 0.038(3) 0.035(3) 0.035(3) 0.010(2) -0.012(2) 0.004(2)
C50 0.029(3) 0.042(3) 0.028(3) 0.006(2) -0.010(2) 0.002(2)
C52 0.036(4) 0.026(4) 0.037(4) -0.001(3) -0.014(3) 0.002(3)
C53 0.038(4) 0.036(4) 0.050(5) 0.004(4) -0.017(4) -0.003(3)
C54 0.030(3) 0.036(4) 0.074(6) 0.015(4) -0.010(3) 0.002(3)
C55 0.034(4) 0.037(4) 0.092(8) 0.010(5) -0.011(5) -0.006(3)
C56 0.041(4) 0.035(4) 0.083(7) -0.001(4) -0.026(5) -0.002(3)
C57 0.046(4) 0.036(4) 0.055(5) -0.006(4) -0.018(4) 0.005(3)
O1 0.059(2) 0.0479(19) 0.055(2) 0.0173(16) -0.0121(17) 0.0029(16)
C58 0.057(4) 0.088(5) 0.100(5) 0.040(4) -0.009(3) 0.000(3)
C59 0.079(5) 0.098(6) 0.117(7) 0.045(5) -0.035(5) 0.001(4)
C60 0.094(5) 0.069(4) 0.096(5) 0.023(4) -0.009(4) 0.016(4)
C61 0.069(3) 0.045(3) 0.054(3) 0.005(2) -0.001(3) 0.000(2)
O2 0.087(3) 0.072(3) 0.0321(17) -0.0043(16) -0.0075(17) -0.023(2)
C62 0.091(4) 0.063(4) 0.040(3) -0.001(2) 0.006(3) -0.005(3)
C63 0.069(3) 0.077(4) 0.032(2) -0.003(2) -0.009(2) 0.012(3)
C64 0.051(3) 0.078(4) 0.046(3) -0.020(3) -0.009(2) 0.002(3)
C65 0.117(6) 0.069(4) 0.051(3) 0.002(3) -0.031(4) -0.021(4)
O3 0.084(3) 0.047(2) 0.056(2) -0.0118(17) 0.0054(19) -0.0067(19)
C66 0.089(4) 0.051(3) 0.046(3) -0.010(2) -0.012(3) 0.000(3)
C67 0.062(3) 0.045(3) 0.041(3) -0.009(2) -0.006(2) -0.001(2)
C68 0.061(3) 0.058(3) 0.047(3) -0.003(2) -0.004(2) -0.002(2)
C69 0.087(4) 0.051(3) 0.061(3) -0.003(3) -0.002(3) -0.012(3)

loop_
_atom_type_symbol
_atom_type_description
_atom_type_scat_dispersion_real
_atom_type_scat_dispersion_imag
_atom_type_scat_source
C C 0.0181 0.0091 'International Tables Vol C Tables 4.2.6.8 and 6.1.1.4'
H H 0.0000 0.0000 'International Tables Vol C Tables 4.2.6.8 and 6.1.1.4'
F F 0.0727 0.0534 'International Tables Vol C Tables 4.2.6.8 and 6.1.1.4'
N N 0.0311 0.0180 'International Tables Vol C Tables 4.2.6.8 and 6.1.1.4'
O O 0.0492 0.0322 'International Tables Vol C Tables 4.2.6.8 and 6.1.1.4'
Pd Pd 0.1215 3.9337 'International Tables Vol C Tables 4.2.6.8 and 6.1.1.4'

loop_
_citation_id
_citation_doi
_citation_year
1 10.1002/chem.202002682 2020

loop_
_exptl_crystal_face_index_h
_exptl_crystal_face_index_k
_exptl_crystal_face_index_l
_exptl_crystal_face_perp_dist
2 8 8 0.0121
1 -12 3 0.0090
-3 -6 -10 0.0201
0 12 1 0.0097
5 2 -1 0.0210
0 3 13 0.0115
0 -3 -13 0.0115

loop_
_geom_angle_atom_site_label_1
_geom_angle_atom_site_label_2
_geom_angle_atom_site_label_3
_geom_angle
_geom_angle_site_symmetry_1
_geom_angle_site_symmetry_3
_geom_angle_publ_flag
N1 Pd1 N2 85.71(13) . . ?
N1 Pd1 C51 103.6(2) . . ?
N1 Pd1 C49 171.86(19) . . ?
N1 Pd1 C50 134.43(19) . . ?
N2 Pd1 C51 168.7(2) . . ?
N2 Pd1 C49 102.42(19) . . ?
C49 Pd1 C51 68.2(2) . . ?
C50 Pd1 N2 130.36(19) . . ?
C50 Pd1 C51 38.3(3) . . ?
C50 Pd1 C49 38.7(2) . . ?
N4 Pd1A N5 81.84(14) . . ?
N4 Pd1A C49A 107.2(4) . . ?
N4 Pd1A C50A 132.3(4) . . ?
C49A Pd1A N5 170.9(4) . . ?
C50A Pd1A N5 133.7(4) . . ?
C50A Pd1A C49A 39.3(5) . . ?
C51A Pd1A N4 170.6(6) . . ?
C51A Pd1A N5 102.5(5) . . ?
C51A Pd1A C49A 68.5(7) . . ?
C51A Pd1A C50A 39.4(7) . . ?
C1 N1 Pd1 130.2(3) . . ?
C1 N1 H1 126.1 . . ?
C1 N1 C4 107.8(3) . . ?
C4 N1 Pd1 118.7(3) . . ?
C4 N1 H1 126.1 . . ?
C6 N2 Pd1 121.3(3) . . ?
C9 N2 Pd1 126.2(3) . . ?
C9 N2 C6 107.0(3) . . ?
C11 N3 H3 125.3 . . ?
C11 N3 C14 109.3(3) . . ?
C14 N3 H3 125.3 . . ?
C16 N4 Pd1A 121.4(3) . . ?
C16 N4 C19 106.8(4) . . ?
C19 N4 Pd1A 120.5(3) . . ?
C21 N5 Pd1A 116.5(3) . . ?
C21 N5 H5 125.3 . . ?
C24 N5 Pd1A 126.6(3) . . ?
C24 N5 H5 125.3 . . ?
C24 N5 C21 109.3(3) . . ?
N1 C1 C2 110.3(4) . . ?
N1 C1 C24 128.9(4) . . ?
C2 C1 C24 120.8(4) . . ?
C1 C2 H2 126.5 . . ?
C3 C2 C1 106.9(4) . . ?
C3 C2 H2 126.5 . . ?
Pd1 C51 H51 81.9 . . ?
C50 C51 Pd1 67.9(4) . . ?
C50 C51 H51 118.3 . . ?
C50 C51 C52 123.5(7) . . ?
C52 C51 Pd1 120.7(5) . . ?
C52 C51 H51 118.3 . . ?
C2 C3 H3A 126.4 . . ?
C2 C3 C4 107.2(4) . . ?
C4 C3 H3A 126.4 . . ?
N1 C4 C3 107.9(3) . . ?
N1 C4 C5 126.7(4) . . ?
C5 C4 C3 125.2(4) . . ?
C4 C5 C25 116.0(4) . . ?
C6 C5 C4 126.9(4) . . ?
C6 C5 C25 116.5(4) . . ?
N2 C6 C5 121.7(4) . . ?
N2 C6 C7 108.7(4) . . ?
C5 C6 C7 129.4(4) . . ?
C6 C7 H7 125.9 . . ?
C8 C7 C6 108.2(4) . . ?
C8 C7 H7 125.9 . . ?
C7 C8 H8 126.9 . . ?
C7 C8 C9 106.2(4) . . ?
C9 C8 H8 126.9 . . ?
N2 C9 C8 109.7(4) . . ?
N2 C9 C10 122.3(4) . . ?
C10 C9 C8 127.5(4) . . ?
C9 C10 C31 119.9(4) . . ?
C11 C10 C9 118.3(4) . . ?
C11 C10 C31 121.8(4) . . ?
N3 C11 C10 125.9(4) . . ?
N3 C11 C12 106.7(3) . . ?
C10 C11 C12 127.2(4) . . ?
C11 C12 H12 125.7 . . ?
C13 C12 C11 108.6(4) . . ?
C13 C12 H12 125.7 . . ?
C12 C13 H13 125.8 . . ?
C12 C13 C14 108.3(4) . . ?
C14 C13 H13 125.8 . . ?
N3 C14 C13 106.5(4) . . ?
N3 C14 C15 125.5(4) . . ?
C15 C14 C13 127.7(4) . . ?
C14 C15 C16 119.0(4) . . ?
C14 C15 C37 119.8(4) . . ?
C16 C15 C37 121.2(4) . . ?
N4 C16 C15 121.6(4) . . ?
N4 C16 C17 110.2(4) . . ?
C15 C16 C17 128.1(4) . . ?
C16 C17 H17 126.8 . . ?
C18 C17 C16 106.4(4) . . ?
C18 C17 H17 126.8 . . ?
C17 C18 H18 126.6 . . ?
C17 C18 C19 106.9(4) . . ?
C19 C18 H18 126.6 . . ?
N4 C19 C18 109.7(4) . . ?
N4 C19 C20 123.1(4) . . ?
C20 C19 C18 127.1(4) . . ?
C19 C20 C21 125.3(4) . . ?
C19 C20 C43 119.0(4) . . ?
C21 C20 C43 115.6(4) . . ?
N5 C21 C20 126.0(4) . . ?
N5 C21 C22 107.4(4) . . ?
C20 C21 C22 126.6(4) . . ?
C21 C22 H22 126.1 . . ?
C23 C22 C21 107.7(4) . . ?
C23 C22 H22 126.1 . . ?
C22 C23 H23 126.4 . . ?
C22 C23 C24 107.3(4) . . ?
C24 C23 H23 126.4 . . ?
N5 C24 C1 128.4(4) . . ?
N5 C24 C23 108.3(4) . . ?
C23 C24 C1 123.2(4) . . ?
C26 C25 C5 123.0(4) . . ?
C30 C25 C5 120.0(4) . . ?
C30 C25 C26 117.0(4) . . ?
F26 C26 C25 120.7(4) . . ?
F26 C26 C27 117.9(4) . . ?
C25 C26 C27 121.4(4) . . ?
F27 C27 C26 119.6(4) . . ?
F27 C27 C28 120.7(4) . . ?
C28 C27 C26 119.7(4) . . ?
F28 C28 C27 120.4(4) . . ?
F28 C28 C29 119.3(4) . . ?
C27 C28 C29 120.2(4) . . ?
F29 C29 C28 120.6(4) . . ?
F29 C29 C30 120.0(4) . . ?
C28 C29 C30 119.3(4) . . ?
F30 C30 C25 120.1(4) . . ?
F30 C30 C29 117.6(4) . . ?
C25 C30 C29 122.3(4) . . ?
C32 C31 C10 122.0(4) . . ?
C36 C31 C10 121.6(4) . . ?
C36 C31 C32 116.4(4) . . ?
F32 C32 C31 120.5(4) . . ?
F32 C32 C33 117.4(5) . . ?
C33 C32 C31 122.1(5) . . ?
F33 C33 C32 120.0(6) . . ?
F33 C33 C34 119.8(5) . . ?
C32 C33 C34 120.1(6) . . ?
F34 C34 C33 120.6(6) . . ?
F34 C34 C35 120.3(6) . . ?
C35 C34 C33 119.1(5) . . ?
F35 C35 C34 120.5(5) . . ?
F35 C35 C36 119.2(6) . . ?
C34 C35 C36 120.3(6) . . ?
F36 C36 C31 119.9(4) . . ?
F36 C36 C35 118.1(5) . . ?
C31 C36 C35 121.9(5) . . ?
C38 C37 C15 121.8(4) . . ?
C42 C37 C15 122.3(4) . . ?
C42 C37 C38 115.9(4) . . ?
F38 C38 C37 120.1(4) . . ?
F38 C38 C39 118.1(4) . . ?
C39 C38 C37 121.8(5) . . ?
F39 C39 C38 119.8(5) . . ?
F39 C39 C40 119.7(5) . . ?
C40 C39 C38 120.5(5) . . ?
F40 C40 C39 120.8(5) . . ?
F40 C40 C41 119.6(5) . . ?
C39 C40 C41 119.5(4) . . ?
F41 C41 C40 120.4(4) . . ?
F41 C41 C42 120.3(5) . . ?
C40 C41 C42 119.3(5) . . ?
F42 C42 C37 120.0(4) . . ?
F42 C42 C41 117.1(4) . . ?
C37 C42 C41 123.0(4) . . ?
C44 C43 C20 122.5(4) . . ?
C44 C43 C48 116.9(4) . . ?
C48 C43 C20 120.5(4) . . ?
F44 C44 C43 120.4(4) . . ?
F44 C44 C45 117.2(4) . . ?
C43 C44 C45 122.4(4) . . ?
F45 C45 C44 121.1(5) . . ?
F45 C45 C46 120.4(4) . . ?
C46 C45 C44 118.5(5) . . ?
F46 C46 C45 118.9(5) . . ?
F46 C46 C47 120.5(5) . . ?
C47 C46 C45 120.7(4) . . ?
F47 C47 C46 119.9(4) . . ?
F47 C47 C48 120.9(5) . . ?
C46 C47 C48 119.2(5) . . ?
F48 C48 C43 120.3(4) . . ?
F48 C48 C47 117.3(4) . . ?
C43 C48 C47 122.4(4) . . ?
Pd1 C49 H49A 75.9 . . ?
Pd1 C49 H49B 126.4 . . ?
H49A C49 H49B 120.0 . . ?
C50 C49 Pd1 69.5(3) . . ?
C50 C49 H49A 120.0 . . ?
C50 C49 H49B 120.0 . . ?
Pd1A C49A H49C 74.5 . . ?
Pd1A C49A H49D 129.2 . . ?
H49C C49A H49D 120.0 . . ?
C50A C49A Pd1A 68.6(8) . . ?
C50A C49A H49C 120.0 . . ?
C50A C49A H49D 120.0 . . ?
Pd1 C50 H50 125.5 . . ?
C51 C50 Pd1 73.8(4) . . ?
C51 C50 H50 120.7 . . ?
C49 C50 Pd1 71.7(3) . . ?
C49 C50 C51 118.6(6) . . ?
C49 C50 H50 120.7 . . ?
Pd1A C50A H50A 127.8 . . ?
C49A C50A Pd1A 72.0(8) . . ?
C49A C50A H50A 123.3 . . ?
C51A C50A Pd1A 68.6(10) . . ?
C51A C50A C49A 113.4(14) . . ?
C51A C50A H50A 123.3 . . ?
Pd1A C51A H51A 82.2 . . ?
C50A C51A Pd1A 72.0(10) . . ?
C50A C51A H51A 123.5 . . ?
C50A C51A C52A 112.9(18) . . ?
C52A C51A Pd1A 117.4(14) . . ?
C52A C51A H51A 123.5 . . ?
C53 C52 C51 123.3(8) . . ?
C53 C52 C57 117.6(8) . . ?
C57 C52 C51 119.1(8) . . ?
C53A C52A C51A 123(2) . . ?
C53A C52A C57A 116(2) . . ?
C57A C52A C51A 121(2) . . ?
C52 C53 H53 118.2 . . ?
C54 C53 C52 123.6(10) . . ?
C54 C53 H53 118.2 . . ?
C52A C53A H53A 115.2 . . ?
C54A C53A C52A 130(3) . . ?
C54A C53A H53A 115.2 . . ?
C53 C54 H54 121.5 . . ?
C53 C54 C55 117.1(9) . . ?
C55 C54 H54 121.5 . . ?
C53A C54A H54A 122.6 . . ?
C53A C54A C55A 115(3) . . ?
C55A C54A H54A 122.6 . . ?
C54 C55 H55 120.1 . . ?
C56 C55 C54 119.8(8) . . ?
C56 C55 H55 120.1 . . ?
C54A C55A H55A 118.4 . . ?
C56A C55A C54A 123(3) . . ?
C56A C55A H55A 118.4 . . ?
C55 C56 H56 119.7 . . ?
C57 C56 C55 120.7(9) . . ?
C57 C56 H56 119.7 . . ?
C55A C56A H56A 122.6 . . ?
C55A C56A C57A 115(3) . . ?
C57A C56A H56A 122.6 . . ?
C52 C57 H57 119.4 . . ?
C56 C57 C52 121.1(10) . . ?
C56 C57 H57 119.4 . . ?
C52A C57A C56A 121(2) . . ?
C52A C57A H57A 119.3 . . ?
C56A C57A H57A 119.3 . . ?
C58 O1 C61 108.5(4) . . ?
O1 C58 H58A 110.4 . . ?
O1 C58 H58B 110.4 . . ?
O1 C58 C59 106.7(5) . . ?
H58A C58 H58B 108.6 . . ?
C59 C58 H58A 110.4 . . ?
C59 C58 H58B 110.4 . . ?
C58 C59 H59A 111.2 . . ?
C58 C59 H59B 111.2 . . ?
H59A C59 H59B 109.2 . . ?
C60 C59 C58 102.6(6) . . ?
C60 C59 H59A 111.2 . . ?
C60 C59 H59B 111.2 . . ?
C59 C60 H60A 111.2 . . ?
C59 C60 H60B 111.2 . . ?
H60A C60 H60B 109.2 . . ?
C61 C60 C59 102.6(6) . . ?
C61 C60 H60A 111.2 . . ?
C61 C60 H60B 111.2 . . ?
O1 C61 C60 106.3(5) . . ?
O1 C61 H61A 110.5 . . ?
O1 C61 H61B 110.5 . . ?
C60 C61 H61A 110.5 . . ?
C60 C61 H61B 110.5 . . ?
H61A C61 H61B 108.7 . . ?
C65 O2 C62 108.4(4) . . ?
O2 C62 H62A 110.6 . . ?
O2 C62 H62B 110.6 . . ?
O2 C62 C63 105.6(5) . . ?
H62A C62 H62B 108.8 . . ?
C63 C62 H62A 110.6 . . ?
C63 C62 H62B 110.6 . . ?
C62 C63 H63A 111.1 . . ?
C62 C63 H63B 111.1 . . ?
H63A C63 H63B 109.1 . . ?
C64 C63 C62 103.4(5) . . ?
C64 C63 H63A 111.1 . . ?
C64 C63 H63B 111.1 . . ?
C63 C64 H64A 110.8 . . ?
C63 C64 H64B 110.8 . . ?
H64A C64 H64B 108.9 . . ?
C65 C64 C63 104.7(4) . . ?
C65 C64 H64A 110.8 . . ?
C65 C64 H64B 110.8 . . ?
O2 C65 C64 108.9(5) . . ?
O2 C65 H65A 109.9 . . ?
O2 C65 H65B 109.9 . . ?
C64 C65 H65A 109.9 . . ?
C64 C65 H65B 109.9 . . ?
H65A C65 H65B 108.3 . . ?
C66 O3 C69 107.1(4) . . ?
O3 C66 H66A 110.6 . . ?
O3 C66 H66B 110.6 . . ?
O3 C66 C67 105.8(4) . . ?
H66A C66 H66B 108.7 . . ?
C67 C66 H66A 110.6 . . ?
C67 C66 H66B 110.6 . . ?
C66 C67 H67A 111.4 . . ?
C66 C67 H67B 111.4 . . ?
H67A C67 H67B 109.3 . . ?
C68 C67 C66 101.9(4) . . ?
C68 C67 H67A 111.4 . . ?
C68 C67 H67B 111.4 . . ?
C67 C68 H68A 110.8 . . ?
C67 C68 H68B 110.8 . . ?
H68A C68 H68B 108.9 . . ?
C69 C68 C67 104.9(4) . . ?
C69 C68 H68A 110.8 . . ?
C69 C68 H68B 110.8 . . ?
O3 C69 C68 106.8(5) . . ?
O3 C69 H69A 110.4 . . ?
O3 C69 H69B 110.4 . . ?
C68 C69 H69A 110.4 . . ?
C68 C69 H69B 110.4 . . ?
H69A C69 H69B 108.6 . . ?

loop_
_geom_bond_atom_site_label_1
_geom_bond_atom_site_label_2
_geom_bond_distance
_geom_bond_site_symmetry_2
_geom_bond_publ_flag
Pd1 N1 2.108(3) . ?
Pd1 N2 2.114(3) . ?
Pd1 C51 2.188(7) . ?
Pd1 C49 2.140(5) . ?
Pd1 C50 2.111(5) . ?
Pd1A N4 2.106(4) . ?
Pd1A N5 2.226(4) . ?
Pd1A C49A 2.167(15) . ?
Pd1A C50A 2.122(15) . ?
Pd1A C51A 2.078(18) . ?
F26 C26 1.336(5) . ?
F27 C27 1.338(5) . ?
F28 C28 1.332(5) . ?
F29 C29 1.337(6) . ?
F30 C30 1.346(5) . ?
F32 C32 1.329(6) . ?
F33 C33 1.349(7) . ?
F34 C34 1.327(6) . ?
F35 C35 1.341(7) . ?
F36 C36 1.345(6) . ?
F38 C38 1.332(6) . ?
F39 C39 1.350(6) . ?
F40 C40 1.335(6) . ?
F41 C41 1.336(6) . ?
F42 C42 1.343(5) . ?
F44 C44 1.343(5) . ?
F45 C45 1.326(6) . ?
F46 C46 1.342(5) . ?
F47 C47 1.334(6) . ?
F48 C48 1.342(5) . ?
N1 H1 0.8800 . ?
N1 C1 1.338(5) . ?
N1 C4 1.385(5) . ?
N2 C6 1.373(5) . ?
N2 C9 1.360(5) . ?
N3 H3 0.8800 . ?
N3 C11 1.381(5) . ?
N3 C14 1.385(5) . ?
N4 C16 1.360(6) . ?
N4 C19 1.363(5) . ?
N5 H5 0.8800 . ?
N5 C21 1.372(5) . ?
N5 C24 1.353(5) . ?
C1 C2 1.417(6) . ?
C1 C24 1.448(6) . ?
C2 H2 0.9500 . ?
C2 C3 1.364(6) . ?
C51 H51 0.9500 . ?
C51 C50 1.413(10) . ?
C51 C52 1.462(10) . ?
C3 H3A 0.9500 . ?
C3 C4 1.434(6) . ?
C4 C5 1.402(6) . ?
C5 C6 1.396(6) . ?
C5 C25 1.504(6) . ?
C6 C7 1.422(6) . ?
C7 H7 0.9500 . ?
C7 C8 1.351(6) . ?
C8 H8 0.9500 . ?
C8 C9 1.433(6) . ?
C9 C10 1.422(6) . ?
C10 C11 1.397(6) . ?
C10 C31 1.480(6) . ?
C11 C12 1.426(6) . ?
C12 H12 0.9500 . ?
C12 C13 1.353(6) . ?
C13 H13 0.9500 . ?
C13 C14 1.429(6) . ?
C14 C15 1.395(6) . ?
C15 C16 1.418(6) . ?
C15 C37 1.485(6) . ?
C16 C17 1.445(6) . ?
C17 H17 0.9500 . ?
C17 C18 1.356(7) . ?
C18 H18 0.9500 . ?
C18 C19 1.448(6) . ?
C19 C20 1.392(6) . ?
C20 C21 1.415(6) . ?
C20 C43 1.501(6) . ?
C21 C22 1.418(6) . ?
C22 H22 0.9500 . ?
C22 C23 1.371(6) . ?
C23 H23 0.9500 . ?
C23 C24 1.415(6) . ?
C25 C26 1.383(6) . ?
C25 C30 1.376(6) . ?
C26 C27 1.404(6) . ?
C27 C28 1.357(7) . ?
C28 C29 1.376(7) . ?
C29 C30 1.388(6) . ?
C31 C32 1.391(7) . ?
C31 C36 1.386(7) . ?
C32 C33 1.378(7) . ?
C33 C34 1.387(9) . ?
C34 C35 1.364(10) . ?
C35 C36 1.393(8) . ?
C37 C38 1.400(6) . ?
C37 C42 1.380(7) . ?
C38 C39 1.378(7) . ?
C39 C40 1.371(8) . ?
C40 C41 1.375(8) . ?
C41 C42 1.388(6) . ?
C43 C44 1.375(7) . ?
C43 C48 1.378(6) . ?
C44 C45 1.393(6) . ?
C45 C46 1.379(7) . ?
C46 C47 1.370(8) . ?
C47 C48 1.382(6) . ?
C49 H49A 0.9500 . ?
C49 H49B 0.9500 . ?
C49 C50 1.410(8) . ?
C49A H49C 0.9500 . ?
C49A H49D 0.9500 . ?
C49A C50A 1.44(2) . ?
C50 H50 0.9500 . ?
C50A H50A 0.9500 . ?
C50A C51A 1.42(2) . ?
C51A H51A 0.9500 . ?
C51A C52A 1.53(3) . ?
C52 C53 1.388(14) . ?
C52 C57 1.394(12) . ?
C52A C53A 1.32(3) . ?
C52A C57A 1.41(3) . ?
C53 H53 0.9500 . ?
C53 C54 1.384(12) . ?
C53A H53A 0.9500 . ?
C53A C54A 1.31(4) . ?
C54 H54 0.9500 . ?
C54 C55 1.419(15) . ?
C54A H54A 0.9500 . ?
C54A C55A 1.46(4) . ?
C55 H55 0.9500 . ?
C55 C56 1.397(17) . ?
C55A H55A 0.9500 . ?
C55A C56A 1.37(4) . ?
C56 H56 0.9500 . ?
C56 C57 1.366(12) . ?
C56A H56A 0.9500 . ?
C56A C57A 1.47(4) . ?
C57 H57 0.9500 . ?
C57A H57A 0.9500 . ?
O1 C58 1.421(7) . ?
O1 C61 1.424(6) . ?
C58 H58A 0.9900 . ?
C58 H58B 0.9900 . ?
C58 C59 1.493(9) . ?
C59 H59A 0.9900 . ?
C59 H59B 0.9900 . ?
C59 C60 1.483(11) . ?
C60 H60A 0.9900 . ?
C60 H60B 0.9900 . ?
C60 C61 1.475(9) . ?
C61 H61A 0.9900 . ?
C61 H61B 0.9900 . ?
O2 C62 1.429(7) . ?
O2 C65 1.391(7) . ?
C62 H62A 0.9900 . ?
C62 H62B 0.9900 . ?
C62 C63 1.507(7) . ?
C63 H63A 0.9900 . ?
C63 H63B 0.9900 . ?
C63 C64 1.506(9) . ?
C64 H64A 0.9900 . ?
C64 H64B 0.9900 . ?
C64 C65 1.502(8) . ?
C65 H65A 0.9900 . ?
C65 H65B 0.9900 . ?
O3 C66 1.390(7) . ?
O3 C69 1.427(7) . ?
C66 H66A 0.9900 . ?
C66 H66B 0.9900 . ?
C66 C67 1.527(7) . ?
C67 H67A 0.9900 . ?
C67 H67B 0.9900 . ?
C67 C68 1.524(7) . ?
C68 H68A 0.9900 . ?
C68 H68B 0.9900 . ?
C68 C69 1.518(8) . ?
C69 H69A 0.9900 . ?
C69 H69B 0.9900 . ?

loop_
_geom_torsion_atom_site_label_1
_geom_torsion_atom_site_label_2
_geom_torsion_atom_site_label_3
_geom_torsion_atom_site_label_4
_geom_torsion
_geom_torsion_site_symmetry_1
_geom_torsion_site_symmetry_2
_geom_torsion_site_symmetry_3
_geom_torsion_site_symmetry_4
_geom_torsion_publ_flag
Pd1 N1 C1 C2 157.5(3) . . . . ?
Pd1 N1 C1 C24 -25.9(6) . . . . ?
Pd1 N1 C4 C3 -160.7(3) . . . . ?
Pd1 N1 C4 C5 23.7(5) . . . . ?
Pd1 N2 C6 C5 -33.3(6) . . . . ?
Pd1 N2 C6 C7 151.9(3) . . . . ?
Pd1 N2 C9 C8 -149.3(3) . . . . ?
Pd1 N2 C9 C10 38.3(6) . . . . ?
Pd1 C51 C50 C49 -58.0(5) . . . . ?
Pd1 C51 C52 C53 -48.9(9) . . . . ?
Pd1 C51 C52 C57 134.9(7) . . . . ?
Pd1 C49 C50 C51 59.0(5) . . . . ?
Pd1A N4 C16 C15 -42.9(5) . . . . ?
Pd1A N4 C16 C17 141.1(3) . . . . ?
Pd1A N4 C19 C18 -142.7(3) . . . . ?
Pd1A N4 C19 C20 39.4(6) . . . . ?
Pd1A N5 C21 C20 -30.4(6) . . . . ?
Pd1A N5 C21 C22 152.0(3) . . . . ?
Pd1A N5 C24 C1 36.0(6) . . . . ?
Pd1A N5 C24 C23 -148.3(3) . . . . ?
Pd1A C49A C50A C51A -56.1(12) . . . . ?
Pd1A C50A C51A C52A 112.8(15) . . . . ?
Pd1A C51A C52A C53A -145(2) . . . . ?
Pd1A C51A C52A C57A 30(3) . . . . ?
F26 C26 C27 F27 0.5(6) . . . . ?
F26 C26 C27 C28 -178.7(4) . . . . ?
F27 C27 C28 F28 0.5(7) . . . . ?
F27 C27 C28 C29 -179.0(4) . . . . ?
F28 C28 C29 F29 -0.4(7) . . . . ?
F28 C28 C29 C30 179.5(4) . . . . ?
F29 C29 C30 F30 -1.0(7) . . . . ?
F29 C29 C30 C25 -180.0(4) . . . . ?
F32 C32 C33 F33 0.5(7) . . . . ?
F32 C32 C33 C34 177.9(5) . . . . ?
F33 C33 C34 F34 -1.1(9) . . . . ?
F33 C33 C34 C35 179.1(5) . . . . ?
F34 C34 C35 F35 -0.6(10) . . . . ?
F34 C34 C35 C36 177.7(6) . . . . ?
F35 C35 C36 F36 -1.9(8) . . . . ?
F35 C35 C36 C31 -179.0(5) . . . . ?
F38 C38 C39 F39 1.5(7) . . . . ?
F38 C38 C39 C40 -177.2(4) . . . . ?
F39 C39 C40 F40 2.5(7) . . . . ?
F39 C39 C40 C41 -179.2(5) . . . . ?
F40 C40 C41 F41 -0.9(7) . . . . ?
F40 C40 C41 C42 178.6(4) . . . . ?
F41 C41 C42 F42 -0.1(6) . . . . ?
F41 C41 C42 C37 178.9(4) . . . . ?
F44 C44 C45 F45 -1.3(7) . . . . ?
F44 C44 C45 C46 178.8(4) . . . . ?
F45 C45 C46 F46 0.8(7) . . . . ?
F45 C45 C46 C47 -178.8(5) . . . . ?
F46 C46 C47 F47 -0.2(7) . . . . ?
F46 C46 C47 C48 179.3(4) . . . . ?
F47 C47 C48 F48 0.6(7) . . . . ?
F47 C47 C48 C43 -179.9(4) . . . . ?
N1 C1 C2 C3 0.9(5) . . . . ?
N1 C1 C24 N5 -8.9(7) . . . . ?
N1 C1 C24 C23 175.9(4) . . . . ?
N1 C4 C5 C6 4.3(7) . . . . ?
N1 C4 C5 C25 175.2(4) . . . . ?
N2 C6 C7 C8 0.9(6) . . . . ?
N2 C9 C10 C11 18.2(6) . . . . ?
N2 C9 C10 C31 -162.5(4) . . . . ?
N3 C11 C12 C13 3.7(5) . . . . ?
N3 C14 C15 C16 151.5(4) . . . . ?
N3 C14 C15 C37 -28.3(6) . . . . ?
N4 C16 C17 C18 2.6(5) . . . . ?
N4 C19 C20 C21 -1.5(7) . . . . ?
N4 C19 C20 C43 174.7(4) . . . . ?
N5 C21 C22 C23 -0.2(5) . . . . ?
C1 N1 C4 C3 0.8(4) . . . . ?
C1 N1 C4 C5 -174.8(4) . . . . ?
C1 C2 C3 C4 -0.4(5) . . . . ?
C2 C1 C24 N5 167.3(4) . . . . ?
C2 C1 C24 C23 -7.8(6) . . . . ?
C2 C3 C4 N1 -0.2(5) . . . . ?
C2 C3 C4 C5 175.5(4) . . . . ?
C51 C52 C53 C54 -174.4(7) . . . . ?
C51 C52 C57 C56 173.4(7) . . . . ?
C3 C4 C5 C6 -170.5(4) . . . . ?
C3 C4 C5 C25 0.3(6) . . . . ?
C4 N1 C1 C2 -1.1(5) . . . . ?
C4 N1 C1 C24 175.6(4) . . . . ?
C4 C5 C6 N2 0.5(7) . . . . ?
C4 C5 C6 C7 174.1(5) . . . . ?
C4 C5 C25 C26 88.6(5) . . . . ?
C4 C5 C25 C30 -90.1(5) . . . . ?
C5 C6 C7 C8 -173.3(5) . . . . ?
C5 C25 C26 F26 -0.9(6) . . . . ?
C5 C25 C26 C27 178.7(4) . . . . ?
C5 C25 C30 F30 1.5(6) . . . . ?
C5 C25 C30 C29 -179.5(4) . . . . ?
C6 N2 C9 C8 4.3(5) . . . . ?
C6 N2 C9 C10 -168.1(4) . . . . ?
C6 C5 C25 C26 -99.5(5) . . . . ?
C6 C5 C25 C30 81.7(5) . . . . ?
C6 C7 C8 C9 1.7(6) . . . . ?
C7 C8 C9 N2 -3.8(5) . . . . ?
C7 C8 C9 C10 168.1(4) . . . . ?
C8 C9 C10 C11 -152.7(4) . . . . ?
C8 C9 C10 C31 26.6(7) . . . . ?
C9 N2 C6 C5 171.5(4) . . . . ?
C9 N2 C6 C7 -3.2(5) . . . . ?
C9 C10 C11 N3 -152.5(4) . . . . ?
C9 C10 C11 C12 21.6(6) . . . . ?
C9 C10 C31 C32 52.8(6) . . . . ?
C9 C10 C31 C36 -126.7(5) . . . . ?
C10 C11 C12 C13 -171.3(4) . . . . ?
C10 C31 C32 F32 2.7(6) . . . . ?
C10 C31 C32 C33 -178.7(4) . . . . ?
C10 C31 C36 F36 0.7(7) . . . . ?
C10 C31 C36 C35 177.8(5) . . . . ?
C11 N3 C14 C13 8.2(4) . . . . ?
C11 N3 C14 C15 -165.9(4) . . . . ?
C11 C10 C31 C32 -127.9(5) . . . . ?
C11 C10 C31 C36 52.6(6) . . . . ?
C11 C12 C13 C14 1.3(5) . . . . ?
C12 C13 C14 N3 -5.8(5) . . . . ?
C12 C13 C14 C15 168.1(4) . . . . ?
C13 C14 C15 C16 -21.3(7) . . . . ?
C13 C14 C15 C37 159.0(4) . . . . ?
C14 N3 C11 C10 167.7(4) . . . . ?
C14 N3 C11 C12 -7.4(4) . . . . ?
C14 C15 C16 N4 -15.5(6) . . . . ?
C14 C15 C16 C17 159.8(4) . . . . ?
C14 C15 C37 C38 128.4(5) . . . . ?
C14 C15 C37 C42 -50.9(6) . . . . ?
C15 C16 C17 C18 -173.0(4) . . . . ?
C15 C37 C38 F38 -2.3(6) . . . . ?
C15 C37 C38 C39 179.5(4) . . . . ?
C15 C37 C42 F42 -0.6(6) . . . . ?
C15 C37 C42 C41 -179.7(4) . . . . ?
C16 N4 C19 C18 1.4(5) . . . . ?
C16 N4 C19 C20 -176.6(4) . . . . ?
C16 C15 C37 C38 -51.3(6) . . . . ?
C16 C15 C37 C42 129.4(5) . . . . ?
C16 C17 C18 C19 -1.7(5) . . . . ?
C17 C18 C19 N4 0.3(5) . . . . ?
C17 C18 C19 C20 178.1(4) . . . . ?
C18 C19 C20 C21 -179.1(4) . . . . ?
C18 C19 C20 C43 -2.8(7) . . . . ?
C19 N4 C16 C15 173.6(4) . . . . ?
C19 N4 C16 C17 -2.4(5) . . . . ?
C19 C20 C21 N5 -1.4(7) . . . . ?
C19 C20 C21 C22 175.8(4) . . . . ?
C19 C20 C43 C44 110.8(5) . . . . ?
C19 C20 C43 C48 -70.4(6) . . . . ?
C20 C21 C22 C23 -177.8(4) . . . . ?
C20 C43 C44 F44 -0.3(7) . . . . ?
C20 C43 C44 C45 179.0(4) . . . . ?
C20 C43 C48 F48 0.4(6) . . . . ?
C20 C43 C48 C47 -179.1(4) . . . . ?
C21 N5 C24 C1 -175.7(4) . . . . ?
C21 N5 C24 C23 0.0(5) . . . . ?
C21 C20 C43 C44 -72.6(6) . . . . ?
C21 C20 C43 C48 106.2(5) . . . . ?
C21 C22 C23 C24 0.2(5) . . . . ?
C22 C23 C24 N5 -0.1(5) . . . . ?
C22 C23 C24 C1 175.9(4) . . . . ?
C24 N5 C21 C20 177.7(4) . . . . ?
C24 N5 C21 C22 0.1(5) . . . . ?
C24 C1 C2 C3 -176.0(4) . . . . ?
C25 C5 C6 N2 -170.3(4) . . . . ?
C25 C5 C6 C7 3.3(7) . . . . ?
C25 C26 C27 F27 -179.1(4) . . . . ?
C25 C26 C27 C28 1.7(7) . . . . ?
C26 C25 C30 F30 -177.3(4) . . . . ?
C26 C25 C30 C29 1.6(7) . . . . ?
C26 C27 C28 F28 179.6(4) . . . . ?
C26 C27 C28 C29 0.2(7) . . . . ?
C27 C28 C29 F29 179.1(4) . . . . ?
C27 C28 C29 C30 -1.1(7) . . . . ?
C28 C29 C30 F30 179.1(4) . . . . ?
C28 C29 C30 C25 0.2(7) . . . . ?
C30 C25 C26 F26 177.9(4) . . . . ?
C30 C25 C26 C27 -2.5(6) . . . . ?
C31 C10 C11 N3 28.1(6) . . . . ?
C31 C10 C11 C12 -157.8(4) . . . . ?
C31 C32 C33 F33 -178.2(4) . . . . ?
C31 C32 C33 C34 -0.8(8) . . . . ?
C32 C31 C36 F36 -178.8(4) . . . . ?
C32 C31 C36 C35 -1.7(7) . . . . ?
C32 C33 C34 F34 -178.6(5) . . . . ?
C32 C33 C34 C35 1.7(9) . . . . ?
C33 C34 C35 F35 179.1(6) . . . . ?
C33 C34 C35 C36 -2.6(9) . . . . ?
C34 C35 C36 F36 179.8(5) . . . . ?
C34 C35 C36 C31 2.7(9) . . . . ?
C36 C31 C32 F32 -177.9(4) . . . . ?
C36 C31 C32 C33 0.8(7) . . . . ?
C37 C15 C16 N4 164.3(4) . . . . ?
C37 C15 C16 C17 -20.5(7) . . . . ?
C37 C38 C39 F39 179.7(4) . . . . ?
C37 C38 C39 C40 1.0(7) . . . . ?
C38 C37 C42 F42 -180.0(4) . . . . ?
C38 C37 C42 C41 1.0(6) . . . . ?
C38 C39 C40 F40 -178.8(4) . . . . ?
C38 C39 C40 C41 -0.5(7) . . . . ?
C39 C40 C41 F41 -179.2(4) . . . . ?
C39 C40 C41 C42 0.3(7) . . . . ?
C40 C41 C42 F42 -179.6(4) . . . . ?
C40 C41 C42 C37 -0.6(7) . . . . ?
C42 C37 C38 F38 177.0(4) . . . . ?
C42 C37 C38 C39 -1.2(6) . . . . ?
C43 C20 C21 N5 -177.8(4) . . . . ?
C43 C20 C21 C22 -0.6(7) . . . . ?
C43 C44 C45 F45 179.4(4) . . . . ?
C43 C44 C45 C46 -0.5(7) . . . . ?
C44 C43 C48 F48 179.3(4) . . . . ?
C44 C43 C48 C47 -0.2(7) . . . . ?
C44 C45 C46 F46 -179.4(4) . . . . ?
C44 C45 C46 C47 1.0(7) . . . . ?
C45 C46 C47 F47 179.4(4) . . . . ?
C45 C46 C47 C48 -1.1(8) . . . . ?
C46 C47 C48 F48 -178.8(4) . . . . ?
C46 C47 C48 C43 0.7(7) . . . . ?
C48 C43 C44 F44 -179.2(4) . . . . ?
C48 C43 C44 C45 0.1(7) . . . . ?
C49A C50A C51A Pd1A 58.0(12) . . . . ?
C49A C50A C51A C52A 170.8(15) . . . . ?
C50 C51 C52 C53 33.4(10) . . . . ?
C50 C51 C52 C57 -142.7(7) . . . . ?
C50A C51A C52A C53A 134(2) . . . . ?
C50A C51A C52A C57A -51(3) . . . . ?
C51A C52A C53A C54A 179(3) . . . . ?
C51A C52A C57A C56A -179(2) . . . . ?
C52 C51 C50 Pd1 -113.1(7) . . . . ?
C52 C51 C50 C49 -171.0(6) . . . . ?
C52 C53 C54 C55 0.3(11) . . . . ?
C52A C53A C54A C55A 0(5) . . . . ?
C53 C52 C57 C56 -3.0(11) . . . . ?
C53 C54 C55 C56 -1.3(10) . . . . ?
C53A C52A C57A C56A -3(3) . . . . ?
C53A C54A C55A C56A -4(5) . . . . ?
C54 C55 C56 C57 0.1(11) . . . . ?
C54A C55A C56A C57A 4(4) . . . . ?
C55 C56 C57 C52 2.1(12) . . . . ?
C55A C56A C57A C52A 0(4) . . . . ?
C57 C52 C53 C54 1.8(11) . . . . ?
C57A C52A C53A C54A 3(4) . . . . ?
O1 C58 C59 C60 26.7(10) . . . . ?
C58 O1 C61 C60 -16.4(7) . . . . ?
C58 C59 C60 C61 -35.6(9) . . . . ?
C59 C60 C61 O1 32.7(8) . . . . ?
C61 O1 C58 C59 -6.7(8) . . . . ?
O2 C62 C63 C64 29.4(6) . . . . ?
C62 O2 C65 C64 17.3(8) . . . . ?
C62 C63 C64 C65 -18.8(7) . . . . ?
C63 C64 C65 O2 1.8(7) . . . . ?
C65 O2 C62 C63 -29.5(7) . . . . ?
O3 C66 C67 C68 -33.0(6) . . . . ?
C66 O3 C69 C68 -27.1(6) . . . . ?
C66 C67 C68 C69 16.0(6) . . . . ?
C67 C68 C69 O3 5.2(6) . . . . ?
C69 O3 C66 C67 38.0(6) . . . . ?

loop_
_exptl_oxdiff_crystal_face_indexfrac_h
_exptl_oxdiff_crystal_face_indexfrac_k
_exptl_oxdiff_crystal_face_indexfrac_l
_exptl_oxdiff_crystal_face_x
_exptl_oxdiff_crystal_face_y
_exptl_oxdiff_crystal_face_z
2.4474 8.3100 8.3474 -0.0028 0.4472 0.8944
0.7693 -11.5365 2.8304 0.0022 -1.0000 0.0000
-2.9330 -5.5295 -10.0682 0.0024 -0.1789 -0.9839
0.4448 12.0196 1.3637 -0.0028 0.9285 0.3714
4.9902 2.1036 -1.3132 0.8570 0.0024 0.5154
-0.0248 2.5524 13.3652 -0.6255 -0.0006 0.7802
-0.0065 -2.9640 -13.0133 0.6046 -0.0368 -0.7729
